data_1576861
loop_
_publ_author_name
'Lentelink, Niklas J.'
'P&#xe2;nzar, Peter M F'
'Rowlinson, Nathalie A. V.'
'Morandi, Bill'

_publ_section_title
;
 Ring-opening decarbonylative C(sp<sup>3</sup>)-C(sp<sup>3</sup>)
 cross-electrophile coupling of cyclic imides with unactivated alkyl
 chlorides.
;
_journal_issue 17
_journal_name_full 'Chemical science'
_journal_page_first 8479
_journal_page_last 8485
_journal_paper_doi 10.1039/d6sc00815a
_journal_volume 17
_journal_year 2026
_chemical_formula_moiety 'C26 H37 N3 Ni O3'
_chemical_formula_sum 'C26 H37 N3 Ni O3'
_chemical_formula_weight 498.29
_space_group_crystal_system monoclinic
_space_group_IT_number 14
_space_group_name_Hall '-P 2ybc'
_space_group_name_H-M_alt 'P 1 21/c 1'
_atom_sites_solution_hydrogens geom
_atom_sites_solution_primary dual
_audit_block_doi 10.5517/ccdc.csd.cc2przwb
_audit_creation_date 2025-05-14
_audit_creation_method
;
Olex2 1.5
(compiled 2025.04.05 svn.rf049d14d for OlexSys, GUI svn.r7224)
;
_audit_update_record
;
2025-10-15 deposited with the CCDC.	2026-02-26 downloaded from the CCDC.
;
_cell_angle_alpha 90
_cell_angle_beta 99.606(2)
_cell_angle_gamma 90
_cell_formula_units_Z 4
_cell_length_a 10.3948(2)
_cell_length_b 12.1968(2)
_cell_length_c 20.7449(4)
_cell_measurement_reflns_used 7748
_cell_measurement_temperature 100.0(1)
_cell_measurement_theta_max 70.7070
_cell_measurement_theta_min 4.2060
_cell_volume 2593.23(8)
_computing_cell_refinement 'CrysAlisPro 1.171.43.143a (Rigaku OD, 2024)'
_computing_data_collection 'CrysAlisPro system (CCD 43.143a 64-bit (release 25-10-2024))'
_computing_data_reduction 'CrysAlisPro 1.171.43.143a (Rigaku OD, 2024)'
_computing_molecular_graphics 'Olex2 1.5 (Dolomanov et al., 2009)'
_computing_publication_material 'Olex2 1.5 (Dolomanov et al., 2009)'
_computing_structure_refinement 'SHELXL 2019/3 (Sheldrick, 2015)'
_computing_structure_solution 'SHELXT 2018/2 (Sheldrick, 2018)'
_diffrn_ambient_environment N~2~
_diffrn_ambient_temperature 100.0(1)
_diffrn_detector 'Hybrid Pixel Array Detector'
_diffrn_detector_area_resol_mean 10.0000
_diffrn_detector_type 'HyPix-Arc 150'
_diffrn_measured_fraction_theta_full 0.999
_diffrn_measured_fraction_theta_max 0.954
_diffrn_measurement_details
;
List of Runs (angles in degrees, time in seconds):

  # Type    Start    End  Width  t~exp~   \w     \q     \k     \f   Frames
#--------------------------------------------------------------------------
  1  \w    -95.00 -68.00   0.50    3.50    --  -50.00 -34.00  55.71   54
  2  \w   -108.00 -77.00   0.50    3.50    --  -62.00 -54.00  11.09   62
  3  \w    -49.00 -18.00   0.50    3.50    --  -62.00  62.00 -14.92   62
  4  \w   -109.00 -78.00   0.50    3.50    --  -62.00 -39.00  40.83   62
  5  \w   -112.00 -81.00   0.50    3.50    --  -66.00 -54.00-179.69   62
  6  \w   -111.00 -80.00   0.50    3.50    --  -66.00 -57.00-137.26   62
  7  \w    -95.00 -25.00   0.50    3.50    --  -69.39 125.00   0.00  140
  8  \w   -118.00 -84.00   0.50    3.50    --  -70.00 -42.00 106.75   68
  9  \w   -113.00 -87.00   0.50    3.50    --  -70.00 -26.00 126.50   52
 10  \w   -113.00 -83.00   0.50    3.50    --  -70.00 -64.00 -86.13   60
 11  \w     30.00  78.00   0.50    3.50    --   70.78 -95.00 120.00   96
 12  \w    -57.00 -31.00   0.50    3.50    --  -72.64  68.00-127.64   52
 13  \w   -114.00 -83.00   0.50    3.50    --  -72.64 -18.00 -63.04   62
 14  \w   -114.00 -87.00   0.50    3.50    --  -72.64 -20.00 130.74   54
 15  \w    -66.00 -35.00   0.50    3.50    --  -72.64  76.00  21.64   62
 16  \w    -59.00 -32.00   0.50    3.50    --  -72.64  69.00 -53.51   54
 17  \w   -114.00 -87.00   0.50    3.50    --  -72.64 -21.00 -71.47   54
 18  \w    -66.00 -34.00   0.50    3.50    --  -72.64  75.00 115.97   64
 19  \w   -119.00 -92.00   0.50    3.50    --  -74.00 -34.00 -95.86   54
 20  \w   -120.00 -92.00   0.50    3.50    --  -74.00 -33.00 -20.53   56
 21  \w   -119.00 -92.00   0.50    3.50    --  -74.00 -35.00 -69.89   54
 22  \w   -117.00 -90.00   0.50    8.00    --  -75.17 -21.00  17.71   54
 23  \w   -100.00 -35.00   0.50    8.00    --  -75.17 125.00  33.68  130
 24  \w   -100.00 -35.00   0.50    8.00    --  -75.17 125.00  33.68  130
 25  \w   -116.00 -91.00   0.50    8.00    --  -75.17 -19.00  -6.09   50
 26  \w   -118.00 -93.00   0.50    8.00    --  -75.17 -23.00-133.44   50
 27  \w     91.00 116.00   0.50    8.00    --   75.17  22.00 -81.64   50
 28  \w     90.00 115.00   0.50    8.00    --   75.17  21.00 124.73   50
 29  \w     46.00  81.00   0.50    8.00    --   77.85 -95.00  60.00   70
 30  \w     42.00  85.00   0.50    8.00    --   77.85 -95.00 120.00   86
;
_diffrn_measurement_device 'four-circle diffractometer'
_diffrn_measurement_device_type 'XtaLAB Synergy R, HyPix-Arc 150'
_diffrn_measurement_method '\w scans'
_diffrn_orient_matrix_type 'CrysAlisPro convention (1999,Acta A55,543-557)'
_diffrn_orient_matrix_UB_11 0.0001345000
_diffrn_orient_matrix_UB_12 0.0222225000
_diffrn_orient_matrix_UB_13 -0.0731191000
_diffrn_orient_matrix_UB_21 -0.1431710000
_diffrn_orient_matrix_UB_22 0.0376767000
_diffrn_orient_matrix_UB_23 -0.0080341000
_diffrn_orient_matrix_UB_31 0.0455002000
_diffrn_orient_matrix_UB_32 0.1185146000
_diffrn_orient_matrix_UB_33 0.0162839000
_diffrn_radiation_monochromator mirror
_diffrn_radiation_probe x-ray
_diffrn_radiation_type 'Cu K\a'
_diffrn_radiation_wavelength 1.54184
_diffrn_reflns_av_R_equivalents 0.0498
_diffrn_reflns_av_unetI/netI 0.0406
_diffrn_reflns_Laue_measured_fraction_full 0.999
_diffrn_reflns_Laue_measured_fraction_max 0.954
_diffrn_reflns_limit_h_max 12
_diffrn_reflns_limit_h_min -12
_diffrn_reflns_limit_k_max 14
_diffrn_reflns_limit_k_min -12
_diffrn_reflns_limit_l_max 24
_diffrn_reflns_limit_l_min -25
_diffrn_reflns_number 22020
_diffrn_reflns_point_group_measured_fraction_full 0.999
_diffrn_reflns_point_group_measured_fraction_max 0.954
_diffrn_reflns_theta_full 67.684
_diffrn_reflns_theta_max 74.569
_diffrn_reflns_theta_min 4.220
_diffrn_source 'Rotating-anode X-ray tube'
_diffrn_source_type 'PhotonJet R (Cu) X-ray Source'
_exptl_absorpt_coefficient_mu 1.319
_exptl_absorpt_correction_T_max 1.000
_exptl_absorpt_correction_T_min 0.883
_exptl_absorpt_correction_type gaussian
_exptl_absorpt_process_details
;
CrysAlisPro 1.171.43.143a (Rigaku Oxford Diffraction, 2024)
Numerical absorption correction based on gaussian integration over
a multifaceted crystal model
Empirical absorption correction using spherical harmonics,
implemented in SCALE3 ABSPACK scaling algorithm.
;
_exptl_crystal_colour 'clear yellow'
_exptl_crystal_colour_lustre clear
_exptl_crystal_colour_primary yellow
_exptl_crystal_density_diffrn 1.276
_exptl_crystal_description plate
_exptl_crystal_F_000 1064
_exptl_crystal_size_max 0.14
_exptl_crystal_size_mid 0.046
_exptl_crystal_size_min 0.024
_refine_diff_density_max 0.782
_refine_diff_density_min -0.440
_refine_diff_density_rms 0.064
_refine_ls_extinction_method none
_refine_ls_goodness_of_fit_ref 1.023
_refine_ls_hydrogen_treatment constr
_refine_ls_matrix_type full
_refine_ls_number_parameters 307
_refine_ls_number_reflns 5043
_refine_ls_number_restraints 0
_refine_ls_restrained_S_all 1.023
_refine_ls_R_factor_all 0.0614
_refine_ls_R_factor_gt 0.0446
_refine_ls_shift/su_max 0.001
_refine_ls_shift/su_mean 0.000
_refine_ls_structure_factor_coef Fsqd
_refine_ls_weighting_details 'w=1/[\s^2^(Fo^2^)+(0.0731P)^2^+0.7635P] where P=(Fo^2^+2Fc^2^)/3'
_refine_ls_weighting_scheme calc
_refine_ls_wR_factor_gt 0.1139
_refine_ls_wR_factor_ref 0.1234
_reflns_Friedel_coverage 0.000
_reflns_number_gt 3960
_reflns_number_total 5043
_reflns_threshold_expression 'I > 2\s(I)'
_cod_data_source_file d6sc00815a2.cif
_cod_data_source_block bm080525_1_1
_cod_depositor_comments 'Adding full bibliography for 1576860--1576861.cif.'
_cod_database_code 1576861
_shelx_shelxl_version_number 2019/3
_chemical_oxdiff_formula C27H39N3NiO2
_shelx_space_group_comment
;
The symmetry employed for this shelxl refinement is uniquely defined
by the following loop, which should always be used as a source of
symmetry information in preference to the above space-group names.
They are only intended as comments.
;
_shelx_estimated_absorpt_t_max 0.974
_shelx_estimated_absorpt_t_min 0.837
_olex2_refinement_description
;
1. Fixed Uiso
 At 1.2 times of:
  All C(H) groups, All C(H,H) groups
 At 1.5 times of:
  All C(H,H,H) groups
2.a Secondary CH2 refined with riding coordinates:
 C1(H1A,H1B), C2(H2A,H2B)
2.b Aromatic/amide H refined with riding coordinates:
 C9(H9), C10(H10), C16(H16), C19(H19), C25(H25), C26(H26)
2.c Idealised Me refined as rotating group:
 C6(H6A,H6B,H6C), C7(H7A,H7B,H7C), C8(H8A,H8B,H8C), C13(H13A,H13B,H13C),
 C14(H14A,H14B,H14C), C15(H15A,H15B,H15C), C22(H22A,H22B,H22C), C23(H23A,H23B,
 H23C), C24(H24A,H24B,H24C)
;
_olex2_date_sample_data_collection 2025-05-13
_olex2_date_sample_submission 2025-05-12
_olex2_submission_original_sample_id bm080525_1_1
_olex2_submission_special_instructions 'No special instructions were received'
_oxdiff_exptl_absorpt_empirical_details
;
Empirical correction (ABSPACK) includes:
- Absorption correction using spherical harmonics
- Frame scaling
- Detector area scaling
;
_oxdiff_exptl_absorpt_empirical_full_max 1.720
_oxdiff_exptl_absorpt_empirical_full_min 0.643

loop_
_space_group_symop_operation_xyz
'x, y, z'
'-x, y+1/2, -z+1/2'
'-x, -y, -z'
'x, -y-1/2, z-1/2'

loop_
_atom_site_label
_atom_site_type_symbol
_atom_site_fract_x
_atom_site_fract_y
_atom_site_fract_z
_atom_site_U_iso_or_equiv
_atom_site_adp_type
_atom_site_occupancy
_atom_site_site_symmetry_order
_atom_site_calc_flag
_atom_site_refinement_flags_posn
_atom_site_refinement_flags_adp
_atom_site_refinement_flags_occupancy
_atom_site_disorder_assembly
_atom_site_disorder_group
Ni1 Ni 0.78197(4) 0.68939(3) 0.55928(2) 0.02373(13) Uani 1 1 d . . . . .
O1 O 0.79093(18) 0.80698(14) 0.38034(8) 0.0371(4) Uani 1 1 d . . . . .
O2 O 0.55740(17) 0.86453(15) 0.41709(9) 0.0405(4) Uani 1 1 d . . . . .
O3 O 0.51627(15) 0.73663(13) 0.49014(7) 0.0269(3) Uani 1 1 d . . . . .
N1 N 0.69481(18) 0.77610(15) 0.62033(9) 0.0240(4) Uani 1 1 d . . . . .
N2 N 0.82675(18) 0.59820(14) 0.63367(9) 0.0241(4) Uani 1 1 d . . . . .
N3 N 0.72333(18) 0.76458(15) 0.47953(9) 0.0253(4) Uani 1 1 d . . . . .
C1 C 0.9142(2) 0.6323(2) 0.51363(11) 0.0308(5) Uani 1 1 d . . . . .
H1A H 0.994529 0.614386 0.544676 0.037 Uiso 1 1 calc R U . . .
H1B H 0.882978 0.565251 0.488962 0.037 Uiso 1 1 calc R U . . .
C2 C 0.9398(2) 0.7231(2) 0.46747(12) 0.0322(5) Uani 1 1 d . . . . .
H2A H 0.995631 0.780246 0.491845 0.039 Uiso 1 1 calc R U . . .
H2B H 0.985762 0.693202 0.433176 0.039 Uiso 1 1 calc R U . . .
C3 C 0.8113(2) 0.77185(19) 0.43671(11) 0.0291(5) Uani 1 1 d . . . . .
C4 C 0.5957(2) 0.79540(18) 0.45770(11) 0.0267(5) Uani 1 1 d . . . . .
C5 C 0.3748(2) 0.7561(2) 0.47976(12) 0.0299(5) Uani 1 1 d . . . . .
C6 C 0.3441(3) 0.8724(2) 0.49786(13) 0.0396(6) Uani 1 1 d . . . . .
H6A H 0.383047 0.886537 0.543460 0.059 Uiso 1 1 calc R U . . .
H6B H 0.249318 0.882039 0.492541 0.059 Uiso 1 1 calc R U . . .
H6C H 0.380095 0.923974 0.469290 0.059 Uiso 1 1 calc R U . . .
C7 C 0.3148(3) 0.7302(3) 0.40937(13) 0.0458(7) Uani 1 1 d . . . . .
H7A H 0.348088 0.781907 0.379948 0.069 Uiso 1 1 calc R U . . .
H7B H 0.219648 0.736822 0.404162 0.069 Uiso 1 1 calc R U . . .
H7C H 0.337967 0.655286 0.398695 0.069 Uiso 1 1 calc R U . . .
C8 C 0.3296(3) 0.6748(2) 0.52618(15) 0.0432(7) Uani 1 1 d . . . . .
H8A H 0.353429 0.600492 0.514618 0.065 Uiso 1 1 calc R U . . .
H8B H 0.234705 0.679810 0.523017 0.065 Uiso 1 1 calc R U . . .
H8C H 0.371508 0.691442 0.571010 0.065 Uiso 1 1 calc R U . . .
C9 C 0.8864(2) 0.50027(18) 0.63574(12) 0.0286(5) Uani 1 1 d . . . . .
H9 H 0.915304 0.474681 0.597337 0.034 Uiso 1 1 calc R U . . .
C10 C 0.9077(2) 0.43500(19) 0.69073(12) 0.0297(5) Uani 1 1 d . . . . .
H10 H 0.949698 0.366087 0.689295 0.036 Uiso 1 1 calc R U . . .
C11 C 0.8682(2) 0.46929(18) 0.74832(11) 0.0259(5) Uani 1 1 d . . . . .
C12 C 0.8933(2) 0.4027(2) 0.81154(12) 0.0333(5) Uani 1 1 d . . . . .
C13 C 0.9246(3) 0.2832(2) 0.79821(15) 0.0460(7) Uani 1 1 d . . . . .
H13A H 0.853292 0.251779 0.766787 0.069 Uiso 1 1 calc R U . . .
H13B H 0.934765 0.241539 0.839133 0.069 Uiso 1 1 calc R U . . .
H13C H 1.005846 0.279736 0.780165 0.069 Uiso 1 1 calc R U . . .
C14 C 1.0086(3) 0.4563(3) 0.85629(13) 0.0469(7) Uani 1 1 d . . . . .
H14A H 1.086018 0.454185 0.835027 0.070 Uiso 1 1 calc R U . . .
H14B H 1.026442 0.416342 0.897793 0.070 Uiso 1 1 calc R U . . .
H14C H 0.987128 0.532702 0.864614 0.070 Uiso 1 1 calc R U . . .
C15 C 0.7735(3) 0.4044(2) 0.84556(14) 0.0444(7) Uani 1 1 d . . . . .
H15A H 0.754991 0.479975 0.857115 0.067 Uiso 1 1 calc R U . . .
H15B H 0.790641 0.359647 0.885314 0.067 Uiso 1 1 calc R U . . .
H15C H 0.698230 0.374527 0.816022 0.067 Uiso 1 1 calc R U . . .
C16 C 0.8068(2) 0.57131(18) 0.74633(11) 0.0245(5) Uani 1 1 d . . . . .
H16 H 0.778703 0.599003 0.784481 0.029 Uiso 1 1 calc R U . . .
C17 C 0.7863(2) 0.63247(17) 0.68943(10) 0.0224(4) Uani 1 1 d . . . . .
C18 C 0.7220(2) 0.74018(17) 0.68312(10) 0.0224(4) Uani 1 1 d . . . . .
C19 C 0.6963(2) 0.80217(17) 0.73544(11) 0.0238(4) Uani 1 1 d . . . . .
H19 H 0.716028 0.773452 0.778531 0.029 Uiso 1 1 calc R U . . .
C20 C 0.6416(2) 0.90674(18) 0.72529(11) 0.0244(5) Uani 1 1 d . . . . .
C21 C 0.6213(2) 0.97730(19) 0.78343(11) 0.0278(5) Uani 1 1 d . . . . .
C22 C 0.7545(2) 0.9943(2) 0.82750(12) 0.0339(6) Uani 1 1 d . . . . .
H22A H 0.790435 0.923039 0.843266 0.051 Uiso 1 1 calc R U . . .
H22B H 0.743430 1.040386 0.864865 0.051 Uiso 1 1 calc R U . . .
H22C H 0.814515 1.030201 0.802385 0.051 Uiso 1 1 calc R U . . .
C23 C 0.5297(3) 0.9175(2) 0.82256(12) 0.0363(6) Uani 1 1 d . . . . .
H23A H 0.443947 0.908093 0.795191 0.054 Uiso 1 1 calc R U . . .
H23B H 0.520305 0.960738 0.861325 0.054 Uiso 1 1 calc R U . . .
H23C H 0.566217 0.845440 0.836158 0.054 Uiso 1 1 calc R U . . .
C24 C 0.5640(3) 1.0892(2) 0.76178(12) 0.0344(6) Uani 1 1 d . . . . .
H24A H 0.622924 1.127636 0.737159 0.052 Uiso 1 1 calc R U . . .
H24B H 0.553340 1.132541 0.800340 0.052 Uiso 1 1 calc R U . . .
H24C H 0.478822 1.079396 0.733948 0.052 Uiso 1 1 calc R U . . .
C25 C 0.6126(2) 0.94197(18) 0.66044(11) 0.0264(5) Uani 1 1 d . . . . .
H25 H 0.573043 1.011503 0.650547 0.032 Uiso 1 1 calc R U . . .
C26 C 0.6413(2) 0.87604(18) 0.61072(11) 0.0260(5) Uani 1 1 d . . . . .
H26 H 0.622113 0.902956 0.567202 0.031 Uiso 1 1 calc R U . . .

loop_
_atom_site_aniso_label
_atom_site_aniso_U_11
_atom_site_aniso_U_22
_atom_site_aniso_U_33
_atom_site_aniso_U_23
_atom_site_aniso_U_13
_atom_site_aniso_U_12
Ni1 0.0324(2) 0.0244(2) 0.0152(2) -0.00040(15) 0.00634(15) 0.00097(16)
O1 0.0504(10) 0.0441(10) 0.0184(9) 0.0010(8) 0.0104(7) -0.0059(8)
O2 0.0427(10) 0.0455(11) 0.0336(10) 0.0191(9) 0.0071(8) 0.0035(8)
O3 0.0322(8) 0.0287(8) 0.0201(8) 0.0027(6) 0.0050(6) -0.0016(7)
N1 0.0318(10) 0.0229(9) 0.0171(9) 0.0022(7) 0.0036(7) -0.0009(7)
N2 0.0302(9) 0.0227(9) 0.0203(9) -0.0020(8) 0.0068(7) -0.0008(7)
N3 0.0326(10) 0.0286(9) 0.0153(9) -0.0008(8) 0.0063(7) -0.0019(8)
C1 0.0366(13) 0.0351(13) 0.0219(12) -0.0015(10) 0.0086(9) 0.0033(10)
C2 0.0348(13) 0.0391(13) 0.0253(13) -0.0015(10) 0.0125(10) -0.0016(10)
C3 0.0392(13) 0.0302(12) 0.0191(12) -0.0029(10) 0.0082(9) -0.0073(10)
C4 0.0374(12) 0.0262(11) 0.0175(11) -0.0019(9) 0.0070(9) -0.0048(9)
C5 0.0330(12) 0.0337(13) 0.0240(12) 0.0008(10) 0.0073(9) 0.0002(10)
C6 0.0435(14) 0.0377(14) 0.0397(15) 0.0017(12) 0.0129(12) 0.0062(11)
C7 0.0329(13) 0.0697(19) 0.0342(15) -0.0122(14) 0.0036(11) -0.0040(13)
C8 0.0398(14) 0.0432(15) 0.0494(17) 0.0143(13) 0.0158(12) 0.0017(12)
C9 0.0351(12) 0.0253(11) 0.0265(12) -0.0014(9) 0.0088(10) 0.0043(9)
C10 0.0341(12) 0.0249(11) 0.0304(13) 0.0002(10) 0.0067(10) 0.0036(9)
C11 0.0272(11) 0.0265(11) 0.0241(12) 0.0046(9) 0.0041(9) -0.0022(9)
C12 0.0359(13) 0.0327(13) 0.0317(13) 0.0105(11) 0.0069(10) 0.0055(10)
C13 0.0592(18) 0.0328(14) 0.0478(17) 0.0156(13) 0.0143(14) 0.0113(12)
C14 0.0482(16) 0.0581(18) 0.0313(15) 0.0142(13) -0.0023(12) 0.0006(14)
C15 0.0466(15) 0.0486(16) 0.0420(16) 0.0212(13) 0.0196(12) 0.0113(13)
C16 0.0294(11) 0.0247(11) 0.0200(11) 0.0014(9) 0.0056(9) 0.0012(9)
C17 0.0254(10) 0.0229(10) 0.0197(11) -0.0007(9) 0.0060(8) 0.0001(9)
C18 0.0270(11) 0.0229(10) 0.0179(11) 0.0023(9) 0.0057(8) -0.0009(9)
C19 0.0312(11) 0.0236(10) 0.0173(11) 0.0027(9) 0.0057(8) 0.0021(9)
C20 0.0260(11) 0.0271(11) 0.0211(11) -0.0025(9) 0.0064(8) 0.0008(9)
C21 0.0334(12) 0.0287(12) 0.0224(12) -0.0017(10) 0.0076(9) 0.0041(9)
C22 0.0418(14) 0.0337(13) 0.0257(13) -0.0081(10) 0.0043(10) 0.0038(11)
C23 0.0443(14) 0.0389(14) 0.0297(13) -0.0016(11) 0.0176(11) 0.0040(11)
C24 0.0438(14) 0.0315(12) 0.0289(13) -0.0032(11) 0.0093(10) 0.0063(11)
C25 0.0334(12) 0.0231(11) 0.0226(12) 0.0014(9) 0.0041(9) 0.0015(9)
C26 0.0350(12) 0.0243(11) 0.0184(11) 0.0025(9) 0.0038(9) 0.0031(9)

loop_
_atom_type_symbol
_atom_type_description
_atom_type_scat_dispersion_real
_atom_type_scat_dispersion_imag
_atom_type_scat_source
C C 0.0181 0.0091 'International Tables Vol C Tables 4.2.6.8 and 6.1.1.4'
H H 0.0000 0.0000 'International Tables Vol C Tables 4.2.6.8 and 6.1.1.4'
N N 0.0311 0.0180 'International Tables Vol C Tables 4.2.6.8 and 6.1.1.4'
Ni Ni -3.0029 0.5091 'International Tables Vol C Tables 4.2.6.8 and 6.1.1.4'
O O 0.0492 0.0322 'International Tables Vol C Tables 4.2.6.8 and 6.1.1.4'

loop_
_citation_id
_citation_doi
_citation_year
1 10.26434/chemrxiv-2025-3bcv2 2025

loop_
_exptl_crystal_face_index_h
_exptl_crystal_face_index_k
_exptl_crystal_face_index_l
_exptl_crystal_face_perp_dist
-7 2 2 0.0141
6 -2 -2 0.0075
1 1 -13 0.0207
-4 6 3 0.0313
4 6 -4 0.0528
-3 5 -7 0.0297
-5 2 -5 0.0189
-2 -4 12 0.0347
0 -2 -13 0.0324
-2 -6 9 0.0475
-1 -1 13 0.0225
2 5 9 0.0533
-6 0 -4 0.0205
-7 0 3 0.0143

loop_
_geom_angle_atom_site_label_1
_geom_angle_atom_site_label_2
_geom_angle_atom_site_label_3
_geom_angle
_geom_angle_site_symmetry_1
_geom_angle_site_symmetry_3
_geom_angle_publ_flag
N2 Ni1 N1 82.48(7) . . ?
N2 Ni1 N3 172.25(8) . . ?
N2 Ni1 C1 95.15(9) . . ?
N3 Ni1 N1 100.63(8) . . ?
N3 Ni1 C1 84.14(9) . . ?
C1 Ni1 N1 161.39(10) . . ?
C4 O3 C5 121.34(17) . . ?
C18 N1 Ni1 113.37(14) . . ?
C26 N1 Ni1 127.78(15) . . ?
C26 N1 C18 116.77(18) . . ?
C9 N2 Ni1 126.64(15) . . ?
C9 N2 C17 116.90(19) . . ?
C17 N2 Ni1 116.30(14) . . ?
C3 N3 Ni1 116.15(16) . . ?
C3 N3 C4 118.35(19) . . ?
C4 N3 Ni1 124.61(15) . . ?
Ni1 C1 H1A 110.7 . . ?
Ni1 C1 H1B 110.7 . . ?
H1A C1 H1B 108.8 . . ?
C2 C1 Ni1 105.16(16) . . ?
C2 C1 H1A 110.7 . . ?
C2 C1 H1B 110.7 . . ?
C1 C2 H2A 110.0 . . ?
C1 C2 H2B 110.0 . . ?
H2A C2 H2B 108.3 . . ?
C3 C2 C1 108.62(19) . . ?
C3 C2 H2A 110.0 . . ?
C3 C2 H2B 110.0 . . ?
O1 C3 N3 127.4(2) . . ?
O1 C3 C2 122.7(2) . . ?
N3 C3 C2 109.80(19) . . ?
O2 C4 O3 123.8(2) . . ?
O2 C4 N3 127.2(2) . . ?
O3 C4 N3 108.97(19) . . ?
O3 C5 C6 111.2(2) . . ?
O3 C5 C7 110.30(19) . . ?
O3 C5 C8 102.15(19) . . ?
C6 C5 C7 111.2(2) . . ?
C8 C5 C6 110.9(2) . . ?
C8 C5 C7 110.7(2) . . ?
C5 C6 H6A 109.5 . . ?
C5 C6 H6B 109.5 . . ?
C5 C6 H6C 109.5 . . ?
H6A C6 H6B 109.5 . . ?
H6A C6 H6C 109.5 . . ?
H6B C6 H6C 109.5 . . ?
C5 C7 H7A 109.5 . . ?
C5 C7 H7B 109.5 . . ?
C5 C7 H7C 109.5 . . ?
H7A C7 H7B 109.5 . . ?
H7A C7 H7C 109.5 . . ?
H7B C7 H7C 109.5 . . ?
C5 C8 H8A 109.5 . . ?
C5 C8 H8B 109.5 . . ?
C5 C8 H8C 109.5 . . ?
H8A C8 H8B 109.5 . . ?
H8A C8 H8C 109.5 . . ?
H8B C8 H8C 109.5 . . ?
N2 C9 H9 118.3 . . ?
N2 C9 C10 123.3(2) . . ?
C10 C9 H9 118.3 . . ?
C9 C10 H10 119.8 . . ?
C9 C10 C11 120.5(2) . . ?
C11 C10 H10 119.8 . . ?
C10 C11 C12 123.0(2) . . ?
C10 C11 C16 116.2(2) . . ?
C16 C11 C12 120.7(2) . . ?
C11 C12 C13 111.3(2) . . ?
C11 C12 C14 107.3(2) . . ?
C11 C12 C15 110.7(2) . . ?
C13 C12 C14 110.3(2) . . ?
C13 C12 C15 108.0(2) . . ?
C15 C12 C14 109.2(2) . . ?
C12 C13 H13A 109.5 . . ?
C12 C13 H13B 109.5 . . ?
C12 C13 H13C 109.5 . . ?
H13A C13 H13B 109.5 . . ?
H13A C13 H13C 109.5 . . ?
H13B C13 H13C 109.5 . . ?
C12 C14 H14A 109.5 . . ?
C12 C14 H14B 109.5 . . ?
C12 C14 H14C 109.5 . . ?
H14A C14 H14B 109.5 . . ?
H14A C14 H14C 109.5 . . ?
H14B C14 H14C 109.5 . . ?
C12 C15 H15A 109.5 . . ?
C12 C15 H15B 109.5 . . ?
C12 C15 H15C 109.5 . . ?
H15A C15 H15B 109.5 . . ?
H15A C15 H15C 109.5 . . ?
H15B C15 H15C 109.5 . . ?
C11 C16 H16 119.7 . . ?
C17 C16 C11 120.7(2) . . ?
C17 C16 H16 119.7 . . ?
N2 C17 C16 122.34(19) . . ?
N2 C17 C18 113.54(18) . . ?
C16 C17 C18 124.12(19) . . ?
N1 C18 C17 113.09(18) . . ?
N1 C18 C19 122.6(2) . . ?
C19 C18 C17 124.23(19) . . ?
C18 C19 H19 119.8 . . ?
C18 C19 C20 120.4(2) . . ?
C20 C19 H19 119.8 . . ?
C19 C20 C21 120.15(19) . . ?
C25 C20 C19 116.3(2) . . ?
C25 C20 C21 123.5(2) . . ?
C20 C21 C22 108.39(18) . . ?
C20 C21 C23 109.28(19) . . ?
C20 C21 C24 111.76(19) . . ?
C23 C21 C22 109.0(2) . . ?
C24 C21 C22 108.8(2) . . ?
C24 C21 C23 109.55(19) . . ?
C21 C22 H22A 109.5 . . ?
C21 C22 H22B 109.5 . . ?
C21 C22 H22C 109.5 . . ?
H22A C22 H22B 109.5 . . ?
H22A C22 H22C 109.5 . . ?
H22B C22 H22C 109.5 . . ?
C21 C23 H23A 109.5 . . ?
C21 C23 H23B 109.5 . . ?
C21 C23 H23C 109.5 . . ?
H23A C23 H23B 109.5 . . ?
H23A C23 H23C 109.5 . . ?
H23B C23 H23C 109.5 . . ?
C21 C24 H24A 109.5 . . ?
C21 C24 H24B 109.5 . . ?
C21 C24 H24C 109.5 . . ?
H24A C24 H24B 109.5 . . ?
H24A C24 H24C 109.5 . . ?
H24B C24 H24C 109.5 . . ?
C20 C25 H25 119.9 . . ?
C26 C25 C20 120.2(2) . . ?
C26 C25 H25 119.9 . . ?
N1 C26 C25 123.7(2) . . ?
N1 C26 H26 118.1 . . ?
C25 C26 H26 118.1 . . ?

loop_
_geom_bond_atom_site_label_1
_geom_bond_atom_site_label_2
_geom_bond_distance
_geom_bond_site_symmetry_2
_geom_bond_publ_flag
Ni1 N1 1.9815(19) . ?
Ni1 N2 1.8962(18) . ?
Ni1 N3 1.9009(19) . ?
Ni1 C1 1.925(2) . ?
O1 C3 1.230(3) . ?
O2 C4 1.211(3) . ?
O3 C4 1.355(3) . ?
O3 C5 1.469(3) . ?
N1 C18 1.359(3) . ?
N1 C26 1.341(3) . ?
N2 C9 1.343(3) . ?
N2 C17 1.361(3) . ?
N3 C3 1.380(3) . ?
N3 C4 1.380(3) . ?
C1 H1A 0.9900 . ?
C1 H1B 0.9900 . ?
C1 C2 1.517(3) . ?
C2 H2A 0.9900 . ?
C2 H2B 0.9900 . ?
C2 C3 1.504(3) . ?
C5 C6 1.515(3) . ?
C5 C7 1.522(3) . ?
C5 C8 1.510(3) . ?
C6 H6A 0.9800 . ?
C6 H6B 0.9800 . ?
C6 H6C 0.9800 . ?
C7 H7A 0.9800 . ?
C7 H7B 0.9800 . ?
C7 H7C 0.9800 . ?
C8 H8A 0.9800 . ?
C8 H8B 0.9800 . ?
C8 H8C 0.9800 . ?
C9 H9 0.9500 . ?
C9 C10 1.378(3) . ?
C10 H10 0.9500 . ?
C10 C11 1.391(3) . ?
C11 C12 1.527(3) . ?
C11 C16 1.396(3) . ?
C12 C13 1.529(3) . ?
C12 C14 1.534(4) . ?
C12 C15 1.531(3) . ?
C13 H13A 0.9800 . ?
C13 H13B 0.9800 . ?
C13 H13C 0.9800 . ?
C14 H14A 0.9800 . ?
C14 H14B 0.9800 . ?
C14 H14C 0.9800 . ?
C15 H15A 0.9800 . ?
C15 H15B 0.9800 . ?
C15 H15C 0.9800 . ?
C16 H16 0.9500 . ?
C16 C17 1.382(3) . ?
C17 C18 1.470(3) . ?
C18 C19 1.385(3) . ?
C19 H19 0.9500 . ?
C19 C20 1.398(3) . ?
C20 C21 1.525(3) . ?
C20 C25 1.396(3) . ?
C21 C22 1.541(3) . ?
C21 C23 1.535(3) . ?
C21 C24 1.527(3) . ?
C22 H22A 0.9800 . ?
C22 H22B 0.9800 . ?
C22 H22C 0.9800 . ?
C23 H23A 0.9800 . ?
C23 H23B 0.9800 . ?
C23 H23C 0.9800 . ?
C24 H24A 0.9800 . ?
C24 H24B 0.9800 . ?
C24 H24C 0.9800 . ?
C25 H25 0.9500 . ?
C25 C26 1.379(3) . ?
C26 H26 0.9500 . ?

loop_
_geom_torsion_atom_site_label_1
_geom_torsion_atom_site_label_2
_geom_torsion_atom_site_label_3
_geom_torsion_atom_site_label_4
_geom_torsion
_geom_torsion_site_symmetry_1
_geom_torsion_site_symmetry_2
_geom_torsion_site_symmetry_3
_geom_torsion_site_symmetry_4
_geom_torsion_publ_flag
Ni1 N1 C18 C17 -12.2(2) . . . . ?
Ni1 N1 C18 C19 165.05(17) . . . . ?
Ni1 N1 C26 C25 -162.85(18) . . . . ?
Ni1 N2 C9 C10 -175.30(18) . . . . ?
Ni1 N2 C17 C16 176.79(17) . . . . ?
Ni1 N2 C17 C18 -4.2(2) . . . . ?
Ni1 N3 C3 O1 172.5(2) . . . . ?
Ni1 N3 C3 C2 -4.1(2) . . . . ?
Ni1 N3 C4 O2 160.6(2) . . . . ?
Ni1 N3 C4 O3 -18.3(3) . . . . ?
Ni1 C1 C2 C3 -42.5(2) . . . . ?
N1 Ni1 N2 C9 173.4(2) . . . . ?
N1 Ni1 N2 C17 -1.86(15) . . . . ?
N1 C18 C19 C20 -0.7(3) . . . . ?
N2 C9 C10 C11 -0.6(4) . . . . ?
N2 C17 C18 N1 10.8(3) . . . . ?
N2 C17 C18 C19 -166.4(2) . . . . ?
C1 Ni1 N2 C9 -25.2(2) . . . . ?
C1 Ni1 N2 C17 159.57(16) . . . . ?
C1 C2 C3 O1 -146.1(2) . . . . ?
C1 C2 C3 N3 30.7(3) . . . . ?
C3 N3 C4 O2 -30.7(3) . . . . ?
C3 N3 C4 O3 150.46(19) . . . . ?
C4 O3 C5 C6 -60.7(3) . . . . ?
C4 O3 C5 C7 63.2(3) . . . . ?
C4 O3 C5 C8 -179.0(2) . . . . ?
C4 N3 C3 O1 2.8(4) . . . . ?
C4 N3 C3 C2 -173.80(19) . . . . ?
C5 O3 C4 O2 -2.3(3) . . . . ?
C5 O3 C4 N3 176.57(18) . . . . ?
C9 N2 C17 C16 1.1(3) . . . . ?
C9 N2 C17 C18 -179.92(19) . . . . ?
C9 C10 C11 C12 -177.7(2) . . . . ?
C9 C10 C11 C16 0.2(3) . . . . ?
C10 C11 C12 C13 -18.3(3) . . . . ?
C10 C11 C12 C14 102.4(3) . . . . ?
C10 C11 C12 C15 -138.5(2) . . . . ?
C10 C11 C16 C17 0.7(3) . . . . ?
C11 C16 C17 N2 -1.4(3) . . . . ?
C11 C16 C17 C18 179.7(2) . . . . ?
C12 C11 C16 C17 178.7(2) . . . . ?
C16 C11 C12 C13 163.8(2) . . . . ?
C16 C11 C12 C14 -75.4(3) . . . . ?
C16 C11 C12 C15 43.7(3) . . . . ?
C16 C17 C18 N1 -170.2(2) . . . . ?
C16 C17 C18 C19 12.7(3) . . . . ?
C17 N2 C9 C10 -0.1(3) . . . . ?
C17 C18 C19 C20 176.2(2) . . . . ?
C18 N1 C26 C25 -0.4(3) . . . . ?
C18 C19 C20 C21 -176.3(2) . . . . ?
C18 C19 C20 C25 1.5(3) . . . . ?
C19 C20 C21 C22 58.5(3) . . . . ?
C19 C20 C21 C23 -60.1(3) . . . . ?
C19 C20 C21 C24 178.4(2) . . . . ?
C19 C20 C25 C26 -1.8(3) . . . . ?
C20 C25 C26 N1 1.3(4) . . . . ?
C21 C20 C25 C26 175.9(2) . . . . ?
C25 C20 C21 C22 -119.0(2) . . . . ?
C25 C20 C21 C23 122.3(2) . . . . ?
C25 C20 C21 C24 0.9(3) . . . . ?
C26 N1 C18 C17 -177.08(19) . . . . ?
C26 N1 C18 C19 0.1(3) . . . . ?

loop_
_exptl_oxdiff_crystal_face_indexfrac_h
_exptl_oxdiff_crystal_face_indexfrac_k
_exptl_oxdiff_crystal_face_indexfrac_l
_exptl_oxdiff_crystal_face_x
_exptl_oxdiff_crystal_face_y
_exptl_oxdiff_crystal_face_z
-6.5906 1.6747 1.5818 -0.0793 0.9940 -0.0756
6.4875 -2.1744 -1.7401 0.0798 -0.9968 0.0091
1.1189 0.7250 -13.3981 0.9959 -0.0252 -0.0813
-3.9518 6.3531 2.8365 -0.0667 0.7824 0.6193
4.1270 6.0643 -4.0430 0.4309 -0.3299 0.8406
-3.0777 4.9267 -7.3899 0.6494 0.6856 0.3235
-5.4471 2.0267 -5.1935 0.4241 0.8980 -0.0922
-1.7674 -3.6131 11.8772 -0.9490 0.0215 -0.3152
0.4901 -1.6395 -13.1003 0.9215 -0.0267 -0.3853
-2.0875 -5.5676 9.2021 -0.7969 0.0152 -0.6050
-1.1798 -0.9498 13.3575 -0.9980 0.0258 0.0513
2.2710 4.9831 8.5149 -0.5116 -0.2058 0.8326
-5.9430 0.4473 -4.2067 0.3167 0.9015 -0.2859
-6.7306 0.4735 2.6196 -0.1819 0.9604 -0.2075
